data_1518395
loop_
_publ_author_name
'Zhu, Hucheng'
'Chen, Chunmei'
'Yang, Jing'
'Li, Xiao-Nian'
'Liu, Junjun'
'Sun, Bin'
'Huang, Sheng-Xiong'
'Li, Dongyan'
'Yao, Guangmin'
'Luo, Zengwei'
'Li, Yan'
'Zhang, Jinwen'
'Xue, Yongbo'
'Zhang, Yonghui'

_publ_section_title
;
 Bioactive acylphloroglucinols with adamantyl skeleton from Hypericum
 sampsonii.
;
_journal_issue 24
_journal_name_full 'Organic letters'
_journal_page_first 6322
_journal_page_last 6325
_journal_paper_doi 10.1021/ol5030579
_journal_volume 16
_journal_year 2014
_chemical_absolute_configuration ad
_chemical_formula_moiety 'C33 H40 O5'
_chemical_formula_sum 'C33 H40 O5'
_chemical_formula_weight 516.65
_chemical_name_systematic
; 
 ? 
;
_space_group_IT_number 4
_symmetry_cell_setting monoclinic
_symmetry_space_group_name_Hall 'P 2yb'
_symmetry_space_group_name_H-M 'P 1 21 1'
_atom_sites_solution_hydrogens geom
_atom_sites_solution_primary direct
_atom_sites_solution_secondary difmap
_audit_creation_method SHELXL-97
_cell_angle_alpha 90.00
_cell_angle_beta 96.22
_cell_angle_gamma 90.00
_cell_formula_units_Z 2
_cell_length_a 11.1559(2)
_cell_length_b 10.7765(2)
_cell_length_c 11.6429(2)
_cell_measurement_reflns_used 9953
_cell_measurement_temperature 100(2)
_cell_measurement_theta_max 69.14
_cell_measurement_theta_min 3.82
_cell_volume 1391.49(4)
_computing_cell_refinement 'Bruker SAINT'
_computing_data_collection 'Bruker APEX2'
_computing_data_reduction 'Bruker SAINT'
_computing_molecular_graphics 'Bruker SHELXTL'
_computing_publication_material 'Bruker SHELXTL'
_computing_structure_refinement 'SHELXL-97 (Sheldrick, 2008)'
_computing_structure_solution 'SHELXS-97 (Sheldrick, 2008)'
_diffrn_ambient_temperature 100(2)
_diffrn_measured_fraction_theta_full 0.959
_diffrn_measured_fraction_theta_max 0.959
_diffrn_measurement_device_type 'Bruker APEX-II CCD'
_diffrn_measurement_method '\f and \w scans'
_diffrn_radiation_monochromator graphite
_diffrn_radiation_source 'fine-focus sealed tube'
_diffrn_radiation_type CuK\a
_diffrn_radiation_wavelength 1.54178
_diffrn_reflns_av_R_equivalents 0.0286
_diffrn_reflns_av_sigmaI/netI 0.0309
_diffrn_reflns_limit_h_max 13
_diffrn_reflns_limit_h_min -13
_diffrn_reflns_limit_k_max 12
_diffrn_reflns_limit_k_min -10
_diffrn_reflns_limit_l_max 13
_diffrn_reflns_limit_l_min -14
_diffrn_reflns_number 11736
_diffrn_reflns_theta_full 69.56
_diffrn_reflns_theta_max 69.56
_diffrn_reflns_theta_min 3.82
_exptl_absorpt_coefficient_mu 0.649
_exptl_absorpt_correction_T_max 0.7723
_exptl_absorpt_correction_T_min 0.6969
_exptl_absorpt_correction_type multi-scan
_exptl_absorpt_process_details sadabs
_exptl_crystal_colour colourless
_exptl_crystal_density_diffrn 1.233
_exptl_crystal_density_method 'not measured'
_exptl_crystal_description block
_exptl_crystal_F_000 556
_exptl_crystal_size_max 0.60
_exptl_crystal_size_mid 0.50
_exptl_crystal_size_min 0.42
_refine_diff_density_max 0.175
_refine_diff_density_min -0.166
_refine_diff_density_rms 0.032
_refine_ls_abs_structure_details 'Flack H D (1983), Acta Cryst. A39, 876-881'
_refine_ls_abs_structure_Flack 0.12(12)
_refine_ls_extinction_coef 0.0129(6)
_refine_ls_extinction_expression Fc^*^=kFc[1+0.001xFc^2^\l^3^/sin(2\q)]^-1/4^
_refine_ls_extinction_method SHELXL
_refine_ls_goodness_of_fit_ref 1.079
_refine_ls_hydrogen_treatment constr
_refine_ls_matrix_type full
_refine_ls_number_parameters 352
_refine_ls_number_reflns 4230
_refine_ls_number_restraints 1
_refine_ls_restrained_S_all 1.078
_refine_ls_R_factor_all 0.0276
_refine_ls_R_factor_gt 0.0276
_refine_ls_shift/su_max 0.002
_refine_ls_shift/su_mean 0.000
_refine_ls_structure_factor_coef Fsqd
_refine_ls_weighting_details 'calc w=1/[\s^2^(Fo^2^)+(0.0360P)^2^+0.2797P] where P=(Fo^2^+2Fc^2^)/3'
_refine_ls_weighting_scheme calc
_refine_ls_wR_factor_gt 0.0723
_refine_ls_wR_factor_ref 0.0723
_reflns_number_gt 4225
_reflns_number_total 4230
_reflns_threshold_expression >2sigma(I)
_cod_data_source_file ol5030579_si_002.cif
_cod_data_source_block cu_hp1_66_3_0m
_cod_depositor_comments
;
The following automatic conversions were performed:

'_symmetry_cell_setting' value 'Monoclinic' changed to 'monoclinic'
according to
/home/saulius/struct/COD-crude-data--automatic-downloads/rss-feeds/ACS/lib/dictionaries/cif_core.dic
dictionary named 'cif_core.dic' version 2.4.2 from 2011-04-26.

Automatic conversion script
Id: cif_fix_values 2935 2014-11-11 08:27:57Z andrius 

 Adding full bibliography for 1518394--1518395.cif.
;
_cod_original_cell_volume 1391.48(4)
_cod_original_sg_symbol_H-M 'P 21'
_cod_database_code 1518395

loop_
_symmetry_equiv_pos_as_xyz
'x, y, z'
'-x, y+1/2, -z'

loop_
_atom_site_label
_atom_site_type_symbol
_atom_site_fract_x
_atom_site_fract_y
_atom_site_fract_z
_atom_site_U_iso_or_equiv
_atom_site_adp_type
_atom_site_occupancy
_atom_site_symmetry_multiplicity
_atom_site_calc_flag
_atom_site_refinement_flags
O14 O 0.91610(9) 0.35201(10) 0.40823(8) 0.0203(2) Uani 1 1 d .
O2 O 0.62465(8) 0.19684(10) 0.15276(8) 0.0200(2) Uani 1 1 d .
O12 O 0.73218(8) 0.00396(10) 0.49169(8) 0.0202(2) Uani 1 1 d .
O6 O 1.05407(9) 0.30286(10) 0.07724(9) 0.0212(2) Uani 1 1 d .
O15 O 0.55517(9) -0.09987(10) 0.24048(9) 0.0238(2) Uani 1 1 d .
C25 C 1.10553(15) 0.09083(16) 0.01336(14) 0.0263(4) Uani 1 1 d .
H25A H 1.0185 0.0798 -0.0061 0.039 Uiso 1 1 calc R
H25B H 1.1410 0.0133 0.0452 0.039 Uiso 1 1 calc R
H25C H 1.1425 0.1131 -0.0564 0.039 Uiso 1 1 calc R
C6 C 1.12775(13) 0.19211(15) 0.10112(13) 0.0205(3) Uani 1 1 d .
C7 C 1.03674(12) 0.22861(14) 0.17743(12) 0.0178(3) Uani 1 1 d .
H7 H 1.0700 0.2653 0.2531 0.021 Uiso 1 1 calc R
C8 C 0.91582(12) 0.16479(14) 0.17765(12) 0.0174(3) Uani 1 1 d .
H8 H 0.8816 0.1522 0.0955 0.021 Uiso 1 1 calc R
C9 C 0.92591(12) 0.03676(14) 0.23673(12) 0.0167(3) Uani 1 1 d .
H9 H 0.9853 -0.0136 0.1981 0.020 Uiso 1 1 calc R
C13 C 0.80433(12) -0.03478(13) 0.22484(12) 0.0170(3) Uani 1 1 d .
C1 C 0.71264(11) 0.04897(14) 0.28936(11) 0.0153(3) Uani 1 1 d .
C15 C 0.58468(12) -0.00483(14) 0.28978(12) 0.0168(3) Uani 1 1 d .
C16 C 0.49661(12) 0.06370(15) 0.35594(12) 0.0184(3) Uani 1 1 d .
C17 C 0.39817(12) -0.00472(16) 0.38605(12) 0.0219(3) Uani 1 1 d .
H17 H 0.3915 -0.0904 0.3673 0.026 Uiso 1 1 calc R
C18 C 0.31047(13) 0.05196(18) 0.44307(14) 0.0281(4) Uani 1 1 d .
H18 H 0.2444 0.0049 0.4644 0.034 Uiso 1 1 calc R
C19 C 0.31876(14) 0.17722(19) 0.46916(15) 0.0314(4) Uani 1 1 d .
H19 H 0.2571 0.2164 0.5063 0.038 Uiso 1 1 calc R
C31 C 0.83218(15) 0.05205(17) 0.77030(14) 0.0288(4) Uani 1 1 d .
H31A H 0.8021 -0.0011 0.7052 0.043 Uiso 1 1 calc R
H31B H 0.7808 0.0423 0.8328 0.043 Uiso 1 1 calc R
H31C H 0.9150 0.0281 0.7981 0.043 Uiso 1 1 calc R
C29 C 0.83017(12) 0.18485(15) 0.73176(12) 0.0213(3) Uani 1 1 d .
C28 C 0.87289(12) 0.22312(15) 0.63516(12) 0.0196(3) Uani 1 1 d .
H28 H 0.8594 0.3075 0.6138 0.024 Uiso 1 1 calc R
C27 C 0.94053(12) 0.14455(15) 0.55696(12) 0.0189(3) Uani 1 1 d .
H27A H 0.9477 0.0599 0.5901 0.023 Uiso 1 1 calc R
H27B H 1.0232 0.1784 0.5588 0.023 Uiso 1 1 calc R
C11 C 0.88813(12) 0.13312(14) 0.43018(12) 0.0164(3) Uani 1 1 d .
C14 C 0.87640(11) 0.25608(14) 0.36558(12) 0.0161(3) Uani 1 1 d .
C3 C 0.82406(12) 0.24838(14) 0.23865(12) 0.0162(3) Uani 1 1 d .
C4 C 0.80767(13) 0.37583(15) 0.18087(13) 0.0204(3) Uani 1 1 d .
H4A H 0.8860 0.4199 0.1900 0.024 Uiso 1 1 calc R
H4B H 0.7845 0.3638 0.0971 0.024 Uiso 1 1 calc R
C5 C 0.71470(14) 0.45612(15) 0.22832(14) 0.0227(3) Uani 1 1 d .
H5 H 0.7311 0.4804 0.3069 0.027 Uiso 1 1 calc R
C22 C 0.61200(14) 0.49692(16) 0.17251(16) 0.0297(4) Uani 1 1 d .
C2 C 0.70866(12) 0.17098(14) 0.22348(12) 0.0162(3) Uani 1 1 d .
C12 C 0.77062(11) 0.05992(13) 0.41421(12) 0.0150(3) Uani 1 1 d .
C32 C 0.82109(12) -0.16318(14) 0.28059(13) 0.0203(3) Uani 1 1 d .
H32A H 0.7455 -0.2099 0.2673 0.030 Uiso 1 1 calc R
H32B H 0.8437 -0.1539 0.3639 0.030 Uiso 1 1 calc R
H32C H 0.8849 -0.2080 0.2463 0.030 Uiso 1 1 calc R
C10 C 0.97646(11) 0.05400(14) 0.36317(12) 0.0171(3) Uani 1 1 d .
H10A H 1.0556 0.0962 0.3670 0.021 Uiso 1 1 calc R
H10B H 0.9889 -0.0282 0.4005 0.021 Uiso 1 1 calc R
C26 C 1.25868(13) 0.21736(17) 0.14071(14) 0.0257(3) Uani 1 1 d .
H26A H 1.3015 0.2362 0.0736 0.039 Uiso 1 1 calc R
H26B H 1.2947 0.1440 0.1805 0.039 Uiso 1 1 calc R
H26C H 1.2649 0.2883 0.1937 0.039 Uiso 1 1 calc R
C33 C 0.75859(13) -0.05356(15) 0.09676(12) 0.0207(3) Uani 1 1 d .
H33A H 0.8236 -0.0876 0.0560 0.031 Uiso 1 1 calc R
H33B H 0.7325 0.0263 0.0624 0.031 Uiso 1 1 calc R
H33C H 0.6904 -0.1114 0.0901 0.031 Uiso 1 1 calc R
C20 C 0.41670(14) 0.24568(18) 0.44129(14) 0.0282(4) Uani 1 1 d .
H20 H 0.4224 0.3315 0.4595 0.034 Uiso 1 1 calc R
C21 C 0.50624(13) 0.18852(16) 0.38675(13) 0.0226(3) Uani 1 1 d .
H21 H 0.5748 0.2348 0.3702 0.027 Uiso 1 1 calc R
C30 C 0.77858(15) 0.27537(17) 0.81172(14) 0.0287(4) Uani 1 1 d .
H30A H 0.7787 0.3589 0.7784 0.043 Uiso 1 1 calc R
H30B H 0.8278 0.2749 0.8868 0.043 Uiso 1 1 calc R
H30C H 0.6957 0.2513 0.8221 0.043 Uiso 1 1 calc R
C23 C 0.56854(17) 0.4676(2) 0.04829(18) 0.0413(5) Uani 1 1 d .
H23A H 0.6349 0.4319 0.0105 0.062 Uiso 1 1 calc R
H23B H 0.5405 0.5440 0.0082 0.062 Uiso 1 1 calc R
H23C H 0.5020 0.4080 0.0455 0.062 Uiso 1 1 calc R
C24 C 0.52694(17) 0.5760(2) 0.2329(2) 0.0475(5) Uani 1 1 d .
H24A H 0.5589 0.5863 0.3141 0.071 Uiso 1 1 calc R
H24B H 0.4478 0.5357 0.2283 0.071 Uiso 1 1 calc R
H24C H 0.5187 0.6575 0.1955 0.071 Uiso 1 1 calc R

loop_
_atom_site_aniso_label
_atom_site_aniso_U_11
_atom_site_aniso_U_22
_atom_site_aniso_U_33
_atom_site_aniso_U_23
_atom_site_aniso_U_13
_atom_site_aniso_U_12
O14 0.0220(5) 0.0180(6) 0.0208(5) -0.0011(5) 0.0009(4) -0.0039(4)
O2 0.0186(5) 0.0208(6) 0.0198(5) 0.0005(4) -0.0023(4) 0.0016(4)
O12 0.0196(5) 0.0220(6) 0.0189(5) 0.0016(5) 0.0023(4) -0.0033(4)
O6 0.0213(5) 0.0211(6) 0.0222(5) 0.0051(4) 0.0065(4) 0.0024(4)
O15 0.0200(5) 0.0208(6) 0.0309(6) -0.0069(5) 0.0035(4) -0.0049(4)
C25 0.0289(8) 0.0280(9) 0.0238(8) -0.0019(7) 0.0112(6) 0.0012(6)
C6 0.0206(7) 0.0200(8) 0.0214(7) 0.0048(6) 0.0046(6) 0.0007(6)
C7 0.0193(6) 0.0182(8) 0.0159(6) 0.0017(6) 0.0019(5) -0.0010(6)
C8 0.0165(6) 0.0187(8) 0.0173(7) -0.0014(6) 0.0036(5) 0.0008(5)
C9 0.0144(6) 0.0172(8) 0.0189(7) 0.0008(6) 0.0034(5) 0.0020(5)
C13 0.0156(6) 0.0174(8) 0.0184(7) -0.0023(6) 0.0034(5) 0.0002(5)
C1 0.0130(6) 0.0166(7) 0.0165(6) -0.0016(6) 0.0018(5) 0.0002(5)
C15 0.0155(6) 0.0172(8) 0.0172(6) 0.0006(6) 0.0001(5) 0.0004(6)
C16 0.0140(6) 0.0231(8) 0.0175(7) -0.0003(6) -0.0017(5) 0.0015(5)
C17 0.0168(7) 0.0265(8) 0.0216(7) 0.0018(7) -0.0014(5) -0.0011(6)
C18 0.0167(7) 0.0419(10) 0.0263(8) 0.0005(8) 0.0046(6) -0.0030(7)
C19 0.0196(7) 0.0459(11) 0.0293(8) -0.0094(8) 0.0058(6) 0.0047(7)
C31 0.0322(8) 0.0305(9) 0.0244(7) 0.0045(7) 0.0058(6) 0.0015(7)
C29 0.0177(6) 0.0270(9) 0.0181(7) -0.0010(6) -0.0025(5) -0.0011(6)
C28 0.0187(6) 0.0201(8) 0.0191(7) -0.0005(6) -0.0024(5) -0.0022(6)
C27 0.0174(7) 0.0214(8) 0.0172(7) 0.0012(6) -0.0007(5) -0.0016(5)
C11 0.0139(6) 0.0172(8) 0.0180(7) 0.0002(6) 0.0017(5) -0.0001(5)
C14 0.0106(6) 0.0188(8) 0.0193(7) -0.0009(6) 0.0042(5) 0.0003(5)
C3 0.0165(6) 0.0157(7) 0.0167(6) 0.0012(6) 0.0022(5) 0.0007(5)
C4 0.0188(7) 0.0209(8) 0.0212(7) 0.0037(6) 0.0012(5) -0.0017(6)
C5 0.0241(7) 0.0168(8) 0.0270(8) 0.0009(6) 0.0011(6) -0.0018(6)
C22 0.0241(8) 0.0177(8) 0.0458(10) 0.0012(8) -0.0033(7) -0.0002(6)
C2 0.0165(6) 0.0165(7) 0.0159(7) -0.0037(6) 0.0032(5) 0.0016(5)
C12 0.0147(6) 0.0126(7) 0.0180(6) -0.0017(6) 0.0033(5) 0.0022(5)
C32 0.0179(7) 0.0170(8) 0.0262(7) -0.0003(6) 0.0037(5) 0.0004(5)
C10 0.0131(6) 0.0182(7) 0.0201(7) 0.0012(6) 0.0020(5) 0.0010(6)
C26 0.0202(7) 0.0303(9) 0.0275(8) 0.0066(7) 0.0066(6) 0.0008(6)
C33 0.0199(7) 0.0213(8) 0.0209(7) -0.0052(6) 0.0026(5) -0.0013(6)
C20 0.0251(7) 0.0291(9) 0.0300(8) -0.0094(8) 0.0015(6) 0.0038(7)
C21 0.0173(6) 0.0262(9) 0.0244(7) -0.0038(7) 0.0030(6) -0.0017(6)
C30 0.0314(8) 0.0327(10) 0.0223(8) -0.0019(7) 0.0045(6) 0.0001(7)
C23 0.0330(9) 0.0371(12) 0.0494(11) 0.0097(9) -0.0162(8) 0.0013(8)
C24 0.0290(9) 0.0338(11) 0.0781(15) -0.0075(11) -0.0023(9) 0.0100(8)

loop_
_atom_type_symbol
_atom_type_description
_atom_type_scat_dispersion_real
_atom_type_scat_dispersion_imag
_atom_type_scat_source
C C 0.0181 0.0091 'International Tables Vol C Tables 4.2.6.8 and 6.1.1.4'
H H 0.0000 0.0000 'International Tables Vol C Tables 4.2.6.8 and 6.1.1.4'
O O 0.0492 0.0322 'International Tables Vol C Tables 4.2.6.8 and 6.1.1.4'

loop_
_geom_angle_atom_site_label_1
_geom_angle_atom_site_label_2
_geom_angle_atom_site_label_3
_geom_angle
C7 O6 C6 60.98(9)
C6 C25 H25A 109.5
C6 C25 H25B 109.5
H25A C25 H25B 109.5
C6 C25 H25C 109.5
H25A C25 H25C 109.5
H25B C25 H25C 109.5
O6 C6 C7 59.04(9)
O6 C6 C25 114.72(12)
C7 C6 C25 122.15(13)
O6 C6 C26 114.70(13)
C7 C6 C26 118.39(13)
C25 C6 C26 115.05(13)
O6 C7 C6 59.98(9)
O6 C7 C8 116.74(11)
C6 C7 C8 123.51(13)
O6 C7 H7 115.0
C6 C7 H7 115.0
C8 C7 H7 115.0
C7 C8 C9 112.68(11)
C7 C8 C3 111.14(12)
C9 C8 C3 109.14(11)
C7 C8 H8 107.9
C9 C8 H8 107.9
C3 C8 H8 107.9
C10 C9 C8 108.81(12)
C10 C9 C13 111.92(11)
C8 C9 C13 112.58(11)
C10 C9 H9 107.8
C8 C9 H9 107.8
C13 C9 H9 107.8
C32 C13 C33 107.75(12)
C32 C13 C9 110.20(11)
C33 C13 C9 110.29(11)
C32 C13 C1 111.31(11)
C33 C13 C1 111.46(11)
C9 C13 C1 105.85(11)
C2 C1 C12 113.50(12)
C2 C1 C15 110.52(11)
C12 C1 C15 108.80(11)
C2 C1 C13 103.57(10)
C12 C1 C13 105.19(10)
C15 C1 C13 115.22(11)
O15 C15 C16 120.12(12)
O15 C15 C1 121.64(12)
C16 C15 C1 118.23(12)
C21 C16 C17 119.02(14)
C21 C16 C15 124.67(13)
C17 C16 C15 116.31(14)
C18 C17 C16 120.21(16)
C18 C17 H17 119.9
C16 C17 H17 119.9
C17 C18 C19 120.14(15)
C17 C18 H18 119.9
C19 C18 H18 119.9
C18 C19 C20 120.22(15)
C18 C19 H19 119.9
C20 C19 H19 119.9
C29 C31 H31A 109.5
C29 C31 H31B 109.5
H31A C31 H31B 109.5
C29 C31 H31C 109.5
H31A C31 H31C 109.5
H31B C31 H31C 109.5
C28 C29 C31 123.54(15)
C28 C29 C30 121.12(15)
C31 C29 C30 115.33(13)
C29 C28 C27 125.79(15)
C29 C28 H28 117.1
C27 C28 H28 117.1
C28 C27 C11 117.65(12)
C28 C27 H27A 107.9
C11 C27 H27A 107.9
C28 C27 H27B 107.9
C11 C27 H27B 107.9
H27A C27 H27B 107.2
C14 C11 C12 111.32(11)
C14 C11 C27 114.16(12)
C12 C11 C27 113.10(12)
C14 C11 C10 104.58(11)
C12 C11 C10 103.64(11)
C27 C11 C10 109.10(11)
O14 C14 C11 122.20(12)
O14 C14 C3 121.79(13)
C11 C14 C3 115.66(12)
C2 C3 C14 111.69(11)
C2 C3 C4 112.32(11)
C14 C3 C4 112.96(12)
C2 C3 C8 102.39(11)
C14 C3 C8 105.40(10)
C4 C3 C8 111.36(11)
C5 C4 C3 114.18(12)
C5 C4 H4A 108.7
C3 C4 H4A 108.7
C5 C4 H4B 108.7
C3 C4 H4B 108.7
H4A C4 H4B 107.6
C22 C5 C4 127.16(15)
C22 C5 H5 116.4
C4 C5 H5 116.4
C5 C22 C24 120.84(17)
C5 C22 C23 124.75(17)
C24 C22 C23 114.39(16)
O2 C2 C1 121.34(13)
O2 C2 C3 122.23(13)
C1 C2 C3 115.82(11)
O12 C12 C11 122.70(12)
O12 C12 C1 121.71(12)
C11 C12 C1 115.17(11)
C13 C32 H32A 109.5
C13 C32 H32B 109.5
H32A C32 H32B 109.5
C13 C32 H32C 109.5
H32A C32 H32C 109.5
H32B C32 H32C 109.5
C9 C10 C11 110.97(11)
C9 C10 H10A 109.4
C11 C10 H10A 109.4
C9 C10 H10B 109.4
C11 C10 H10B 109.4
H10A C10 H10B 108.0
C6 C26 H26A 109.5
C6 C26 H26B 109.5
H26A C26 H26B 109.5
C6 C26 H26C 109.5
H26A C26 H26C 109.5
H26B C26 H26C 109.5
C13 C33 H33A 109.5
C13 C33 H33B 109.5
H33A C33 H33B 109.5
C13 C33 H33C 109.5
H33A C33 H33C 109.5
H33B C33 H33C 109.5
C21 C20 C19 119.78(17)
C21 C20 H20 120.1
C19 C20 H20 120.1
C20 C21 C16 120.55(15)
C20 C21 H21 119.7
C16 C21 H21 119.7
C29 C30 H30A 109.5
C29 C30 H30B 109.5
H30A C30 H30B 109.5
C29 C30 H30C 109.5
H30A C30 H30C 109.5
H30B C30 H30C 109.5
C22 C23 H23A 109.5
C22 C23 H23B 109.5
H23A C23 H23B 109.5
C22 C23 H23C 109.5
H23A C23 H23C 109.5
H23B C23 H23C 109.5
C22 C24 H24A 109.5
C22 C24 H24B 109.5
H24A C24 H24B 109.5
C22 C24 H24C 109.5
H24A C24 H24C 109.5
H24B C24 H24C 109.5

loop_
_geom_bond_atom_site_label_1
_geom_bond_atom_site_label_2
_geom_bond_distance
O14 C14 1.2098(19)
O2 C2 1.2111(17)
O12 C12 1.2022(17)
O6 C7 1.4447(17)
O6 C6 1.4587(18)
O15 C15 1.2024(19)
C25 C6 1.497(2)
C25 H25A 0.9800
C25 H25B 0.9800
C25 H25C 0.9800
C6 C7 1.473(2)
C6 C26 1.508(2)
C7 C8 1.5145(19)
C7 H7 1.0000
C8 C9 1.540(2)
C8 C3 1.5878(19)
C8 H8 1.0000
C9 C10 1.5296(19)
C9 C13 1.5533(19)
C9 H9 1.0000
C13 C32 1.531(2)
C13 C33 1.536(2)
C13 C1 1.6098(18)
C1 C2 1.520(2)
C1 C12 1.5303(18)
C1 C15 1.5413(18)
C15 C16 1.5059(19)
C16 C21 1.393(2)
C16 C17 1.399(2)
C17 C18 1.383(2)
C17 H17 0.9500
C18 C19 1.384(3)
C18 H18 0.9500
C19 C20 1.386(3)
C19 H19 0.9500
C31 C29 1.499(2)
C31 H31A 0.9800
C31 H31B 0.9800
C31 H31C 0.9800
C29 C28 1.334(2)
C29 C30 1.505(2)
C28 C27 1.505(2)
C28 H28 0.9500
C27 C11 1.5325(19)
C27 H27A 0.9900
C27 H27B 0.9900
C11 C14 1.522(2)
C11 C12 1.5240(19)
C11 C10 1.5727(19)
C14 C3 1.5313(19)
C3 C2 1.5281(19)
C3 C4 1.532(2)
C4 C5 1.501(2)
C4 H4A 0.9900
C4 H4B 0.9900
C5 C22 1.329(2)
C5 H5 0.9500
C22 C24 1.505(3)
C22 C23 1.508(3)
C32 H32A 0.9800
C32 H32B 0.9800
C32 H32C 0.9800
C10 H10A 0.9900
C10 H10B 0.9900
C26 H26A 0.9800
C26 H26B 0.9800
C26 H26C 0.9800
C33 H33A 0.9800
C33 H33B 0.9800
C33 H33C 0.9800
C20 C21 1.385(2)
C20 H20 0.9500
C21 H21 0.9500
C30 H30A 0.9800
C30 H30B 0.9800
C30 H30C 0.9800
C23 H23A 0.9800
C23 H23B 0.9800
C23 H23C 0.9800
C24 H24A 0.9800
C24 H24B 0.9800
C24 H24C 0.9800

loop_
_geom_torsion_atom_site_label_1
_geom_torsion_atom_site_label_2
_geom_torsion_atom_site_label_3
_geom_torsion_atom_site_label_4
_geom_torsion
C7 O6 C6 C25 114.02(14)
C7 O6 C6 C26 -109.54(14)
C6 O6 C7 C8 -115.01(14)
C25 C6 C7 O6 -101.47(15)
C26 C6 C7 O6 103.28(15)
O6 C6 C7 C8 103.93(14)
C25 C6 C7 C8 2.5(2)
C26 C6 C7 C8 -152.79(14)
O6 C7 C8 C9 144.81(12)
C6 C7 C8 C9 74.59(17)
O6 C7 C8 C3 -92.33(14)
C6 C7 C8 C3 -162.55(13)
C7 C8 C9 C10 61.76(14)
C3 C8 C9 C10 -62.22(13)
C7 C8 C9 C13 -173.58(11)
C3 C8 C9 C13 62.44(14)
C10 C9 C13 C32 -59.45(15)
C8 C9 C13 C32 177.61(11)
C10 C9 C13 C33 -178.30(12)
C8 C9 C13 C33 58.76(15)
C10 C9 C13 C1 61.01(14)
C8 C9 C13 C1 -61.92(13)
C32 C13 C1 C2 179.51(11)
C33 C13 C1 C2 -60.16(14)
C9 C13 C1 C2 59.76(13)
C32 C13 C1 C12 60.12(14)
C33 C13 C1 C12 -179.55(12)
C9 C13 C1 C12 -59.62(13)
C32 C13 C1 C15 -59.68(14)
C33 C13 C1 C15 60.65(15)
C9 C13 C1 C15 -179.42(11)
C2 C1 C15 O15 113.69(15)
C12 C1 C15 O15 -121.06(14)
C13 C1 C15 O15 -3.27(19)
C2 C1 C15 C16 -67.42(15)
C12 C1 C15 C16 57.83(16)
C13 C1 C15 C16 175.62(11)
O15 C15 C16 C21 -160.18(14)
C1 C15 C16 C21 20.9(2)
O15 C15 C16 C17 18.91(19)
C1 C15 C16 C17 -160.00(12)
C21 C16 C17 C18 1.6(2)
C15 C16 C17 C18 -177.58(13)
C16 C17 C18 C19 0.9(2)
C17 C18 C19 C20 -1.9(3)
C31 C29 C28 C27 -6.8(2)
C30 C29 C28 C27 171.67(13)
C29 C28 C27 C11 122.14(16)
C28 C27 C11 C14 60.11(16)
C28 C27 C11 C12 -68.54(17)
C28 C27 C11 C10 176.69(12)
C12 C11 C14 O14 136.36(13)
C27 C11 C14 O14 6.81(18)
C10 C11 C14 O14 -112.36(14)
C12 C11 C14 C3 -50.32(15)
C27 C11 C14 C3 -179.87(11)
C10 C11 C14 C3 60.97(13)
O14 C14 C3 C2 -137.85(13)
C11 C14 C3 C2 48.80(15)
O14 C14 C3 C4 -10.09(17)
C11 C14 C3 C4 176.56(11)
O14 C14 C3 C8 111.72(14)
C11 C14 C3 C8 -61.63(14)
C7 C8 C3 C2 177.04(11)
C9 C8 C3 C2 -58.09(13)
C7 C8 C3 C14 -66.03(14)
C9 C8 C3 C14 58.84(14)
C7 C8 C3 C4 56.81(15)
C9 C8 C3 C4 -178.31(11)
C2 C3 C4 C5 61.29(16)
C14 C3 C4 C5 -66.14(15)
C8 C3 C4 C5 175.47(12)
C3 C4 C5 C22 -116.07(18)
C4 C5 C22 C24 179.27(17)
C4 C5 C22 C23 0.8(3)
C12 C1 C2 O2 -144.41(13)
C15 C1 C2 O2 -21.87(18)
C13 C1 C2 O2 102.08(14)
C12 C1 C2 C3 44.41(16)
C15 C1 C2 C3 166.95(11)
C13 C1 C2 C3 -69.10(14)
C14 C3 C2 O2 143.59(13)
C4 C3 C2 O2 15.48(19)
C8 C3 C2 O2 -104.08(15)
C14 C3 C2 C1 -45.32(16)
C4 C3 C2 C1 -173.43(11)
C8 C3 C2 C1 67.02(14)
C14 C11 C12 O12 -139.09(14)
C27 C11 C12 O12 -9.0(2)
C10 C11 C12 O12 109.03(14)
C14 C11 C12 C1 48.23(16)
C27 C11 C12 C1 178.33(11)
C10 C11 C12 C1 -63.66(14)
C2 C1 C12 O12 141.37(13)
C15 C1 C12 O12 17.88(18)
C13 C1 C12 O12 -106.10(14)
C2 C1 C12 C11 -45.86(16)
C15 C1 C12 C11 -169.35(12)
C13 C1 C12 C11 66.67(14)
C8 C9 C10 C11 63.17(14)
C13 C9 C10 C11 -61.87(16)
C14 C11 C10 C9 -59.19(14)
C12 C11 C10 C9 57.53(14)
C27 C11 C10 C9 178.28(12)
C18 C19 C20 C21 0.3(3)
C19 C20 C21 C16 2.3(2)
C17 C16 C21 C20 -3.2(2)
C15 C16 C21 C20 175.88(14)
